data_4506953
loop_
_publ_author_name
'Guo, Jie'
'Sun, Di'
'Zhang, Liangliang'
'Yang, Qiao'
'Zhao, Xiaoliang'
'Sun, Daofeng'

_publ_section_title
;
 Cadmium--Organic Coordination Polymers Based on N-Donor Ligands and Small
 Anions: Syntheses, Crystal Structures, and Photoluminescent Properties
;
_journal_issue 11
_journal_name_full 'Crystal Growth &amp; Design'
_journal_page_first 5649
_journal_paper_doi 10.1021/cg301148p
_journal_volume 12
_journal_year 2012
_chemical_formula_sum 'C30 H28 Cd2 N16 O14'
_chemical_formula_weight 1061.48
_chemical_name_systematic
; 
 ? 
;
_space_group_IT_number 15
_symmetry_cell_setting monoclinic
_symmetry_space_group_name_Hall '-C 2yc'
_symmetry_space_group_name_H-M 'C 1 2/c 1'
_atom_sites_solution_hydrogens geom
_atom_sites_solution_primary direct
_atom_sites_solution_secondary difmap
_audit_creation_method SHELXL-97
_cell_angle_alpha 90.00
_cell_angle_beta 92.118(3)
_cell_angle_gamma 90.00
_cell_formula_units_Z 4
_cell_length_a 16.135(3)
_cell_length_b 17.894(4)
_cell_length_c 13.461(3)
_cell_measurement_reflns_used 4305
_cell_measurement_temperature 298(2)
_cell_measurement_theta_max 27.49
_cell_measurement_theta_min 2.25
_cell_volume 3883.8(14)
_computing_cell_refinement 'Bruker SMART'
_computing_data_collection 'Bruker SMART'
_computing_data_reduction 'Bruker SAINT'
_computing_molecular_graphics 'Bruker SHELXTL'
_computing_publication_material 'Bruker SHELXTL'
_computing_structure_refinement 'SHELXL-97 (Sheldrick, 1997)'
_computing_structure_solution 'SHELXS-97 (Sheldrick, 1990)'
_diffrn_ambient_temperature 298(2)
_diffrn_measured_fraction_theta_full 0.978
_diffrn_measured_fraction_theta_max 0.978
_diffrn_measurement_device_type 'CCD area detector'
_diffrn_measurement_method 'phi and omega scans'
_diffrn_radiation_monochromator graphite
_diffrn_radiation_source 'fine-focus sealed tube'
_diffrn_radiation_type MoK\a
_diffrn_radiation_wavelength 0.71073
_diffrn_reflns_av_R_equivalents 0.0240
_diffrn_reflns_av_sigmaI/netI 0.0322
_diffrn_reflns_limit_h_max 15
_diffrn_reflns_limit_h_min -20
_diffrn_reflns_limit_k_max 21
_diffrn_reflns_limit_k_min -23
_diffrn_reflns_limit_l_max 17
_diffrn_reflns_limit_l_min -17
_diffrn_reflns_number 11222
_diffrn_reflns_theta_full 27.55
_diffrn_reflns_theta_max 27.55
_diffrn_reflns_theta_min 1.70
_exptl_absorpt_coefficient_mu 1.184
_exptl_absorpt_correction_T_max 0.9113
_exptl_absorpt_correction_T_min 0.8710
_exptl_absorpt_correction_type multi-scan
_exptl_absorpt_process_details SADABS
_exptl_crystal_colour colorless
_exptl_crystal_density_diffrn 1.815
_exptl_crystal_density_method 'not measured'
_exptl_crystal_description diamond
_exptl_crystal_F_000 2112
_exptl_crystal_size_max 0.12
_exptl_crystal_size_mid 0.10
_exptl_crystal_size_min 0.08
_refine_diff_density_max 0.651
_refine_diff_density_min -0.643
_refine_diff_density_rms 0.075
_refine_ls_extinction_method none
_refine_ls_goodness_of_fit_ref 1.032
_refine_ls_hydrogen_treatment constr
_refine_ls_matrix_type full
_refine_ls_number_parameters 285
_refine_ls_number_reflns 4400
_refine_ls_number_restraints 0
_refine_ls_restrained_S_all 1.032
_refine_ls_R_factor_all 0.0414
_refine_ls_R_factor_gt 0.0276
_refine_ls_shift/su_max 0.001
_refine_ls_shift/su_mean 0.000
_refine_ls_structure_factor_coef Fsqd
_refine_ls_weighting_details 'calc w=1/[\s^2^(Fo^2^)+(0.0331P)^2^+3.0160P] where P=(Fo^2^+2Fc^2^)/3'
_refine_ls_weighting_scheme calc
_refine_ls_wR_factor_gt 0.0644
_refine_ls_wR_factor_ref 0.0700
_reflns_number_gt 3508
_reflns_number_total 4400
_reflns_threshold_expression >2sigma(I)
_cod_data_source_file cg301148p_si_002.cif
_cod_data_source_block p
_cod_depositor_comments
;
The following automatic conversions were performed:

'_symmetry_cell_setting' value 'Monoclinic' changed to 'monoclinic'
according to /home/saulius/struct/CIF-dictionaries/cif_core.dic
dictionary named 'cif_core.dic' version 2.4.2 from 2011-04-26.

Automatic conversion script
Id: cif_fix_values 1891 2012-01-12 08:04:46Z andrius 
;
_cod_original_cell_volume 3883.6(14)
_cod_original_sg_symbol_H-M C2/c
_cod_database_code 4506953

loop_
_symmetry_equiv_pos_as_xyz
'x, y, z'
'-x, y, -z+1/2'
'x+1/2, y+1/2, z'
'-x+1/2, y+1/2, -z+1/2'
'-x, -y, -z'
'x, -y, z-1/2'
'-x+1/2, -y+1/2, -z'
'x+1/2, -y+1/2, z-1/2'

loop_
_atom_site_label
_atom_site_type_symbol
_atom_site_fract_x
_atom_site_fract_y
_atom_site_fract_z
_atom_site_U_iso_or_equiv
_atom_site_adp_type
_atom_site_occupancy
_atom_site_symmetry_multiplicity
_atom_site_calc_flag
_atom_site_refinement_flags
Cd1 Cd 0.2500 0.2500 0.0000 0.02617(8) Uani 1 2 d S
Cd2 Cd -0.5000 0.503398(16) 0.2500 0.02837(8) Uani 1 2 d S
N6 N 0.01335(12) 0.36808(12) 0.01751(15) 0.0262(5) Uani 1 1 d .
O4 O -0.45281(13) 0.66406(13) 0.47028(16) 0.0483(6) Uani 1 1 d .
N3 N -0.25780(12) 0.44770(13) 0.12241(16) 0.0297(5) Uani 1 1 d .
C4 C -0.20737(15) 0.40782(14) 0.05581(18) 0.0249(5) Uani 1 1 d .
O1 O 0.15666(13) 0.14590(13) -0.02116(17) 0.0500(6) Uani 1 1 d .
H1A H 0.1186 0.1377 0.0335 0.075 Uiso 1 1 d R
H1B H 0.1191 0.1492 -0.0800 0.075 Uiso 1 1 d R
C6 C -0.07461(14) 0.36942(14) 0.00392(18) 0.0246(5) Uani 1 1 d .
N1 N -0.47657(14) 0.61976(15) 0.40527(17) 0.0379(6) Uani 1 1 d .
N7 N 0.14189(12) 0.33089(13) 0.00420(16) 0.0293(5) Uani 1 1 d .
C10 C -0.11008(15) 0.33176(15) -0.07708(18) 0.0260(5) Uani 1 1 d .
H10 H -0.0775 0.3063 -0.1215 0.031 Uiso 1 1 calc R
C13 C -0.20479(16) 0.29327(16) -0.26638(19) 0.0316(6) Uani 1 1 d .
H13 H -0.1535 0.3117 -0.2841 0.038 Uiso 1 1 calc R
N4 N -0.23426(12) 0.29710(12) -0.17379(15) 0.0254(5) Uani 1 1 d .
C5 C -0.12200(15) 0.40742(14) 0.07124(18) 0.0262(5) Uani 1 1 d .
H5 H -0.0971 0.4320 0.1254 0.031 Uiso 1 1 calc R
C15 C -0.31148(16) 0.26424(16) -0.1775(2) 0.0332(6) Uani 1 1 d .
H15 H -0.3472 0.2588 -0.1254 0.040 Uiso 1 1 calc R
C9 C 0.06374(15) 0.31374(16) -0.01322(19) 0.0284(6) Uani 1 1 d .
H9 H 0.0455 0.2695 -0.0431 0.034 Uiso 1 1 calc R
C1 C -0.34010(16) 0.43894(17) 0.1338(2) 0.0359(7) Uani 1 1 d .
H1 H -0.3726 0.4040 0.0993 0.043 Uiso 1 1 calc R
C12 C -0.24491(15) 0.37144(15) -0.02508(18) 0.0268(5) Uani 1 1 d .
H12 H -0.3022 0.3727 -0.0356 0.032 Uiso 1 1 calc R
N2 N -0.36850(14) 0.48550(14) 0.19917(19) 0.0391(6) Uani 1 1 d .
C7 C 0.06348(17) 0.42400(17) 0.0559(2) 0.0372(7) Uani 1 1 d .
H7 H 0.0465 0.4693 0.0823 0.045 Uiso 1 1 calc R
C8 C 0.14182(17) 0.40016(17) 0.0476(2) 0.0378(7) Uani 1 1 d .
H8 H 0.1890 0.4267 0.0682 0.045 Uiso 1 1 calc R
O3 O -0.43325(13) 0.56431(13) 0.38475(16) 0.0504(6) Uani 1 1 d .
C11 C -0.19552(15) 0.33338(14) -0.08947(17) 0.0236(5) Uani 1 1 d .
O5 O -0.54320(15) 0.62889(17) 0.35763(19) 0.0724(8) Uani 1 1 d .
O2 O -0.52699(14) 0.37756(14) 0.17557(16) 0.0514(6) Uani 1 1 d .
N5 N -0.25780(14) 0.26021(14) -0.32776(16) 0.0333(5) Uani 1 1 d .
C14 C -0.32461(17) 0.24167(17) -0.2722(2) 0.0381(7) Uani 1 1 d .
H14 H -0.3720 0.2171 -0.2964 0.046 Uiso 1 1 calc R
N9 N -0.5000 0.3412(2) 0.2500 0.0497(10) Uani 1 2 d S
C3 C -0.23354(19) 0.5056(2) 0.1830(3) 0.0595(11) Uani 1 1 d .
H3 H -0.1806 0.5258 0.1906 0.071 Uiso 1 1 calc R
C2 C -0.30175(19) 0.5273(2) 0.2294(3) 0.0678(13) Uani 1 1 d .
H2 H -0.3032 0.5657 0.2759 0.081 Uiso 1 1 calc R
N8 N 0.0000 0.5611(2) 0.2500 0.0391(9) Uani 1 2 d S
O6 O 0.0000 0.4907(2) 0.2500 0.0810(13) Uani 1 2 d S
O8 O -0.05147(16) 0.59180(18) 0.1979(2) 0.0798(9) Uani 1 1 d .
O7 O -0.5000 0.2725(2) 0.2500 0.0995(16) Uani 1 2 d S

loop_
_atom_site_aniso_label
_atom_site_aniso_U_11
_atom_site_aniso_U_22
_atom_site_aniso_U_33
_atom_site_aniso_U_23
_atom_site_aniso_U_13
_atom_site_aniso_U_12
Cd1 0.01565(12) 0.04051(17) 0.02237(13) 0.00509(11) 0.00096(9) 0.00673(11)
Cd2 0.01687(13) 0.03817(17) 0.03039(15) 0.000 0.00523(10) 0.000
N6 0.0165(10) 0.0335(12) 0.0286(11) -0.0037(9) 0.0008(8) 0.0031(9)
O4 0.0421(12) 0.0591(15) 0.0438(12) -0.0206(11) 0.0011(10) 0.0052(11)
N3 0.0180(10) 0.0382(13) 0.0330(12) -0.0144(10) 0.0040(9) -0.0006(9)
C4 0.0175(11) 0.0306(14) 0.0269(12) -0.0033(11) 0.0045(10) 0.0014(10)
O1 0.0317(11) 0.0613(15) 0.0567(14) 0.0041(12) -0.0009(10) -0.0100(11)
C6 0.0157(11) 0.0298(14) 0.0283(13) 0.0011(11) 0.0016(10) 0.0024(10)
N1 0.0252(12) 0.0550(16) 0.0339(13) -0.0055(12) 0.0048(10) 0.0006(12)
N7 0.0169(10) 0.0376(13) 0.0333(12) 0.0049(10) 0.0006(9) 0.0059(9)
C10 0.0196(12) 0.0338(14) 0.0248(12) -0.0033(11) 0.0034(10) 0.0051(11)
C13 0.0248(13) 0.0446(17) 0.0257(13) -0.0049(12) 0.0029(10) -0.0050(12)
N4 0.0192(10) 0.0352(12) 0.0216(10) -0.0042(9) -0.0003(8) -0.0018(9)
C5 0.0204(12) 0.0315(14) 0.0268(13) -0.0047(11) 0.0008(10) 0.0015(10)
C15 0.0269(13) 0.0445(17) 0.0285(14) -0.0032(12) 0.0052(11) -0.0085(12)
C9 0.0201(12) 0.0340(15) 0.0312(14) -0.0005(11) 0.0007(10) 0.0060(11)
C1 0.0192(12) 0.0476(17) 0.0413(16) -0.0170(13) 0.0043(11) -0.0045(12)
C12 0.0168(11) 0.0363(15) 0.0271(13) -0.0035(11) -0.0001(10) 0.0026(11)
N2 0.0230(12) 0.0467(15) 0.0484(15) -0.0218(12) 0.0109(10) -0.0038(11)
C7 0.0245(13) 0.0390(16) 0.0479(17) -0.0121(14) -0.0037(12) 0.0004(12)
C8 0.0191(13) 0.0453(18) 0.0485(17) -0.0044(14) -0.0063(12) -0.0005(12)
O3 0.0351(12) 0.0615(15) 0.0545(14) -0.0231(12) 0.0004(10) 0.0119(11)
C11 0.0216(12) 0.0286(13) 0.0204(12) -0.0019(10) -0.0012(9) 0.0010(10)
O5 0.0473(15) 0.098(2) 0.0701(17) -0.0187(15) -0.0247(13) 0.0186(15)
O2 0.0478(13) 0.0619(15) 0.0443(12) -0.0030(12) -0.0013(10) -0.0119(12)
N5 0.0268(11) 0.0488(15) 0.0243(11) -0.0077(10) 0.0026(9) -0.0098(11)
C14 0.0288(14) 0.0538(19) 0.0317(14) -0.0068(13) 0.0018(11) -0.0153(13)
N9 0.045(2) 0.042(2) 0.064(3) 0.000 0.024(2) 0.000
C3 0.0239(15) 0.075(2) 0.081(3) -0.054(2) 0.0139(15) -0.0143(16)
C2 0.0304(17) 0.085(3) 0.089(3) -0.064(2) 0.0215(17) -0.0151(18)
N8 0.0269(17) 0.064(3) 0.0259(17) 0.000 0.0005(14) 0.000
O6 0.121(4) 0.056(3) 0.066(3) 0.000 -0.009(2) 0.000
O8 0.0514(16) 0.110(2) 0.0768(19) 0.0298(17) -0.0193(14) 0.0129(16)
O7 0.131(4) 0.040(2) 0.131(4) 0.000 0.055(3) 0.000

loop_
_atom_type_symbol
_atom_type_description
_atom_type_scat_dispersion_real
_atom_type_scat_dispersion_imag
_atom_type_scat_source
C C 0.0033 0.0016 'International Tables Vol C Tables 4.2.6.8 and 6.1.1.4'
H H 0.0000 0.0000 'International Tables Vol C Tables 4.2.6.8 and 6.1.1.4'
N N 0.0061 0.0033 'International Tables Vol C Tables 4.2.6.8 and 6.1.1.4'
O O 0.0106 0.0060 'International Tables Vol C Tables 4.2.6.8 and 6.1.1.4'
Cd Cd -0.8075 1.2024 'International Tables Vol C Tables 4.2.6.8 and 6.1.1.4'

loop_
_geom_angle_atom_site_label_1
_geom_angle_atom_site_label_2
_geom_angle_atom_site_label_3
_geom_angle
_geom_angle_site_symmetry_1
_geom_angle_site_symmetry_3
N7 Cd1 N7 180.00(14) . 7
N7 Cd1 N5 87.45(8) . 8_556
N7 Cd1 N5 92.55(8) 7 8_556
N7 Cd1 N5 92.55(8) . 2_554
N7 Cd1 N5 87.45(8) 7 2_554
N5 Cd1 N5 180.0 8_556 2_554
N7 Cd1 O1 88.94(8) . 7
N7 Cd1 O1 91.06(8) 7 7
N5 Cd1 O1 89.97(8) 8_556 7
N5 Cd1 O1 90.03(8) 2_554 7
N7 Cd1 O1 91.06(8) . .
N7 Cd1 O1 88.94(8) 7 .
N5 Cd1 O1 90.03(8) 8_556 .
N5 Cd1 O1 89.97(8) 2_554 .
O1 Cd1 O1 180.0 7 .
N2 Cd2 N2 163.82(13) 2_455 .
N2 Cd2 O3 103.86(9) 2_455 .
N2 Cd2 O3 83.76(8) . .
N2 Cd2 O3 83.76(8) 2_455 2_455
N2 Cd2 O3 103.86(9) . 2_455
O3 Cd2 O3 124.58(12) . 2_455
N2 Cd2 O2 80.96(9) 2_455 .
N2 Cd2 O2 84.44(8) . .
O3 Cd2 O2 142.98(8) . .
O3 Cd2 O2 92.32(8) 2_455 .
N2 Cd2 O2 84.44(8) 2_455 2_455
N2 Cd2 O2 80.96(8) . 2_455
O3 Cd2 O2 92.32(8) . 2_455
O3 Cd2 O2 142.98(8) 2_455 2_455
O2 Cd2 O2 51.15(11) . 2_455
C9 N6 C7 106.7(2) . .
C9 N6 C6 125.8(2) . .
C7 N6 C6 127.3(2) . .
C1 N3 C3 106.3(2) . .
C1 N3 C4 126.9(2) . .
C3 N3 C4 126.7(2) . .
C5 C4 C12 121.2(2) . .
C5 C4 N3 119.7(2) . .
C12 C4 N3 119.1(2) . .
C5 C6 C10 122.1(2) . .
C5 C6 N6 119.7(2) . .
C10 C6 N6 118.2(2) . .
O4 N1 O5 121.5(3) . .
O4 N1 O3 120.4(2) . .
O5 N1 O3 118.1(3) . .
C9 N7 C8 105.8(2) . .
C9 N7 Cd1 125.57(19) . .
C8 N7 Cd1 126.90(17) . .
C11 C10 C6 117.7(2) . .
N5 C13 N4 111.2(2) . .
C13 N4 C15 107.1(2) . .
C13 N4 C11 126.6(2) . .
C15 N4 C11 126.2(2) . .
C4 C5 C6 118.3(2) . .
C14 C15 N4 105.9(2) . .
N7 C9 N6 111.4(2) . .
N2 C1 N3 111.9(2) . .
C11 C12 C4 118.6(2) . .
C1 N2 C2 105.0(2) . .
C1 N2 Cd2 130.26(19) . .
C2 N2 Cd2 124.66(19) . .
C8 C7 N6 106.3(3) . .
C7 C8 N7 109.8(2) . .
N1 O3 Cd2 107.17(17) . .
C12 C11 C10 122.1(2) . .
C12 C11 N4 118.5(2) . .
C10 C11 N4 119.4(2) . .
N9 O2 Cd2 95.6(2) . .
C13 N5 C14 105.8(2) . .
C13 N5 Cd1 127.22(18) . 2_554
C14 N5 Cd1 126.42(17) . 2_554
C15 C14 N5 110.1(2) . .
O7 N9 O2 121.15(19) . 2_455
O7 N9 O2 121.15(19) . .
O2 N9 O2 117.7(4) 2_455 .
C2 C3 N3 106.0(3) . .
C3 C2 N2 110.8(3) . .
O8 N8 O8 125.6(5) 2 .
O8 N8 O6 117.2(2) 2 .
O8 N8 O6 117.2(2) . .

loop_
_geom_bond_atom_site_label_1
_geom_bond_atom_site_label_2
_geom_bond_distance
_geom_bond_site_symmetry_2
Cd1 N7 2.269(2) .
Cd1 N7 2.269(2) 7
Cd1 N5 2.334(2) 8_556
Cd1 N5 2.334(2) 2_554
Cd1 O1 2.406(2) 7
Cd1 O1 2.406(2) .
Cd2 N2 2.276(2) 2_455
Cd2 N2 2.276(2) .
Cd2 O3 2.344(2) .
Cd2 O3 2.344(2) 2_455
Cd2 O2 2.496(2) .
Cd2 O2 2.496(2) 2_455
N6 C9 1.343(3) .
N6 C7 1.375(3) .
N6 C6 1.424(3) .
O4 N1 1.231(3) .
N3 C1 1.352(3) .
N3 C3 1.367(3) .
N3 C4 1.424(3) .
C4 C5 1.385(3) .
C4 C12 1.388(3) .
C6 C5 1.385(3) .
C6 C10 1.387(3) .
N1 O5 1.242(3) .
N1 O3 1.250(3) .
N7 C9 1.311(3) .
N7 C8 1.370(4) .
C10 C11 1.383(3) .
C13 N5 1.308(3) .
C13 N4 1.352(3) .
N4 C15 1.377(3) .
N4 C11 1.431(3) .
C15 C14 1.346(4) .
C1 N2 1.307(3) .
C12 C11 1.379(3) .
N2 C2 1.361(4) .
C7 C8 1.343(4) .
O2 N9 1.259(3) .
N5 C14 1.375(3) .
N5 Cd1 2.334(2) 2_554
N9 O7 1.229(5) .
N9 O2 1.259(3) 2_455
C3 C2 1.343(4) .
N8 O8 1.200(3) 2
N8 O8 1.200(3) .
N8 O6 1.261(5) .
